data_4069630
loop_
_publ_author_name
'Siu, Paul W.'
'Gates, Derek P.'

_publ_section_title
;
 HL2[P(1,2-O2C6H4)3] (L = DMSO or DMF): A Convenient Proton Source with a
 Weakly Basic Phosphorus(V) Anion
;
_journal_issue 15
_journal_name_full Organometallics
_journal_page_first 4491
_journal_paper_doi 10.1021/om9003187
_journal_volume 28
_journal_year 2009
_chemical_formula_moiety 'C29 H30 N P2 Pd, C18 H12 O6 P, C2 H3 N'
_chemical_formula_sum 'C49 H45 N2 O6 P3 Pd'
_chemical_formula_weight 957.18
_chemical_name_systematic
;
 ?
;
_space_group_IT_number 4
_symmetry_cell_setting monoclinic
_symmetry_space_group_name_Hall 'P 2yb'
_symmetry_space_group_name_H-M 'P 1 21 1'
_atom_sites_solution_hydrogens geom
_atom_sites_solution_primary direct
_atom_sites_solution_secondary difmap
_audit_creation_method SHELXL-97
_cell_angle_alpha 90.00
_cell_angle_beta 95.200(5)
_cell_angle_gamma 90.00
_cell_formula_units_Z 2
_cell_length_a 10.0359(11)
_cell_length_b 17.318(2)
_cell_length_c 13.0347(16)
_cell_measurement_reflns_used 9813
_cell_measurement_temperature 173(2)
_cell_measurement_theta_max 28.9
_cell_measurement_theta_min 1.6
_cell_volume 2256.1(5)
_computing_structure_refinement 'SHELXL-97 (Sheldrick, 1997)'
_diffrn_ambient_temperature 173(2)
_diffrn_measured_fraction_theta_full 0.994
_diffrn_measured_fraction_theta_max 0.994
_diffrn_measurement_device_type 'Bruker X8 APEX II'
_diffrn_measurement_method 'area detector'
_diffrn_radiation_monochromator graphite
_diffrn_radiation_source 'fine-focus sealed tube'
_diffrn_radiation_type MoK\a
_diffrn_radiation_wavelength 0.71069
_diffrn_reflns_av_R_equivalents 0.0205
_diffrn_reflns_av_sigmaI/netI 0.0296
_diffrn_reflns_limit_h_max 12
_diffrn_reflns_limit_h_min -13
_diffrn_reflns_limit_k_max 22
_diffrn_reflns_limit_k_min -21
_diffrn_reflns_limit_l_max 17
_diffrn_reflns_limit_l_min -17
_diffrn_reflns_number 19836
_diffrn_reflns_theta_full 28.00
_diffrn_reflns_theta_max 28.00
_diffrn_reflns_theta_min 1.57
_exptl_absorpt_coefficient_mu 0.569
_exptl_absorpt_correction_T_max 0.999
_exptl_absorpt_correction_T_min 0.843
_exptl_absorpt_correction_type multi-scan
_exptl_crystal_colour colourless
_exptl_crystal_density_diffrn 1.409
_exptl_crystal_density_method 'not measured'
_exptl_crystal_description plate
_exptl_crystal_F_000 984
_exptl_crystal_size_max 0.9
_exptl_crystal_size_mid 0.8
_exptl_crystal_size_min 0.3
_refine_diff_density_max 0.449
_refine_diff_density_min -0.295
_refine_diff_density_rms 0.044
_refine_ls_abs_structure_details 'Flack H D (1983), Acta Cryst. A39, 876-881'
_refine_ls_abs_structure_Flack 0.006(12)
_refine_ls_extinction_method none
_refine_ls_goodness_of_fit_ref 1.042
_refine_ls_hydrogen_treatment constr
_refine_ls_matrix_type full
_refine_ls_number_parameters 553
_refine_ls_number_reflns 9813
_refine_ls_number_restraints 1
_refine_ls_restrained_S_all 1.042
_refine_ls_R_factor_all 0.0262
_refine_ls_R_factor_gt 0.0245
_refine_ls_shift/su_max 0.003
_refine_ls_shift/su_mean 0.000
_refine_ls_structure_factor_coef Fsqd
_refine_ls_weighting_details 'calc w=1/[\s^2^(Fo^2^)+(0.0372P)^2^+0.0849P] where P=(Fo^2^+2Fc^2^)/3'
_refine_ls_weighting_scheme calc
_refine_ls_wR_factor_gt 0.0612
_refine_ls_wR_factor_ref 0.0621
_reflns_number_gt 9433
_reflns_number_total 9813
_reflns_threshold_expression >2sigma(I)
_cod_data_source_file om9003187_si_001.cif
_cod_data_source_block dg092_0m
_cod_original_cell_volume 2256.2(5)
_cod_original_sg_symbol_H-M 'P 21'
_cod_database_code 4069630

loop_
_symmetry_equiv_pos_as_xyz
'x, y, z'
'-x, y+1/2, -z'

loop_
_atom_site_label
_atom_site_type_symbol
_atom_site_fract_x
_atom_site_fract_y
_atom_site_fract_z
_atom_site_U_iso_or_equiv
_atom_site_adp_type
_atom_site_occupancy
_atom_site_symmetry_multiplicity
_atom_site_calc_flag
_atom_site_refinement_flags
C1 C 0.2226(2) 0.47829(14) 1.16030(19) 0.0316(5) Uani 1 1 d .
C2 C 0.3559(2) 0.49365(15) 1.1865(2) 0.0416(6) Uani 1 1 d .
H2 H 0.4227 0.4747 1.1459 0.050 Uiso 1 1 calc R
C3 C 0.3898(3) 0.53749(15) 1.2737(3) 0.0475(7) Uani 1 1 d .
H3 H 0.4813 0.5489 1.2931 0.057 Uiso 1 1 calc R
C4 C 0.2923(3) 0.56518(16) 1.3336(2) 0.0464(7) Uani 1 1 d .
H4 H 0.3177 0.5945 1.3938 0.056 Uiso 1 1 calc R
C5 C 0.1574(3) 0.55007(15) 1.3057(2) 0.0384(6) Uani 1 1 d .
H5 H 0.0902 0.5689 1.3460 0.046 Uiso 1 1 calc R
C6 C 0.1246(2) 0.50754(13) 1.21894(19) 0.0303(5) Uani 1 1 d .
C7 C -0.1161(3) 0.32077(13) 1.14755(18) 0.0355(6) Uani 1 1 d .
C8 C -0.1445(4) 0.25423(17) 1.1984(2) 0.0526(8) Uani 1 1 d .
H8 H -0.0759 0.2242 1.2340 0.063 Uiso 1 1 calc R
C9 C -0.2804(4) 0.2324(2) 1.1954(3) 0.0684(11) Uani 1 1 d .
H9 H -0.3042 0.1869 1.2302 0.082 Uiso 1 1 calc R
C10 C -0.3779(4) 0.2756(2) 1.1436(3) 0.0648(11) Uani 1 1 d .
H10 H -0.4682 0.2585 1.1408 0.078 Uiso 1 1 calc R
C11 C -0.3487(3) 0.34404(18) 1.0946(2) 0.0480(7) Uani 1 1 d .
H11 H -0.4173 0.3742 1.0591 0.058 Uiso 1 1 calc R
C12 C -0.2170(2) 0.36640(14) 1.09941(18) 0.0341(5) Uani 1 1 d .
C13 C -0.0130(2) 0.42640(14) 0.87483(18) 0.0289(5) Uani 1 1 d .
C14 C -0.0243(2) 0.40143(16) 0.7743(2) 0.0372(5) Uani 1 1 d .
H14 H -0.0226 0.3480 0.7581 0.045 Uiso 1 1 calc R
C15 C -0.0382(3) 0.45659(19) 0.6976(2) 0.0473(7) Uani 1 1 d .
H15 H -0.0472 0.4406 0.6276 0.057 Uiso 1 1 calc R
C16 C -0.0395(3) 0.5345(2) 0.7203(2) 0.0509(7) Uani 1 1 d .
H16 H -0.0470 0.5712 0.6660 0.061 Uiso 1 1 calc R
C17 C -0.0298(3) 0.55961(16) 0.8222(2) 0.0384(6) Uani 1 1 d .
H17 H -0.0315 0.6130 0.8386 0.046 Uiso 1 1 calc R
C18 C -0.0177(2) 0.50435(13) 0.89812(17) 0.0274(4) Uani 1 1 d .
C19 C 0.4488(2) 0.42870(12) 0.80990(16) 0.0248(4) Uani 1 1 d .
C20 C 0.5774(2) 0.44998(14) 0.8463(2) 0.0356(5) Uani 1 1 d .
H20 H 0.6512 0.4185 0.8325 0.043 Uiso 1 1 calc R
C21 C 0.5985(3) 0.51708(15) 0.9028(2) 0.0449(6) Uani 1 1 d .
H21 H 0.6870 0.5315 0.9275 0.054 Uiso 1 1 calc R
C22 C 0.4935(3) 0.56303(15) 0.9236(2) 0.0420(6) Uani 1 1 d .
H22 H 0.5089 0.6090 0.9626 0.050 Uiso 1 1 calc R
C23 C 0.3640(3) 0.54207(14) 0.8874(2) 0.0385(6) Uani 1 1 d .
H23 H 0.2907 0.5736 0.9021 0.046 Uiso 1 1 calc R
C24 C 0.3422(2) 0.47620(14) 0.83088(19) 0.0320(5) Uani 1 1 d .
H24 H 0.2536 0.4626 0.8055 0.038 Uiso 1 1 calc R
C25 C 0.3443(2) 0.27265(12) 0.82345(16) 0.0255(4) Uani 1 1 d .
C26 C 0.2836(2) 0.29529(17) 0.90878(15) 0.0307(4) Uani 1 1 d .
H26 H 0.2856 0.3480 0.9288 0.037 Uiso 1 1 calc R
C27 C 0.2195(2) 0.24165(15) 0.96566(19) 0.0359(5) Uani 1 1 d .
H27 H 0.1769 0.2579 1.0242 0.043 Uiso 1 1 calc R
C28 C 0.2168(2) 0.16536(15) 0.93846(19) 0.0358(5) Uani 1 1 d .
H28 H 0.1710 0.1291 0.9772 0.043 Uiso 1 1 calc R
C29 C 0.2804(3) 0.14106(16) 0.8549(2) 0.0517(7) Uani 1 1 d .
H29 H 0.2799 0.0880 0.8367 0.062 Uiso 1 1 calc R
C30 C 0.3450(3) 0.19434(16) 0.7977(2) 0.0469(7) Uani 1 1 d .
H30 H 0.3901 0.1776 0.7406 0.056 Uiso 1 1 calc R
C31 C 0.44291(18) 0.29359(16) 0.41537(14) 0.0259(4) Uani 1 1 d .
C32 C 0.3576(2) 0.32377(14) 0.33508(17) 0.0306(5) Uani 1 1 d .
H32 H 0.3380 0.3774 0.3339 0.037 Uiso 1 1 calc R
C33 C 0.3013(2) 0.27710(15) 0.25751(19) 0.0385(6) Uani 1 1 d .
H33 H 0.2419 0.2983 0.2039 0.046 Uiso 1 1 calc R
C34 C 0.3313(3) 0.19954(17) 0.2578(2) 0.0415(6) Uani 1 1 d .
H34 H 0.2931 0.1673 0.2039 0.050 Uiso 1 1 calc R
C35 C 0.4159(3) 0.16854(16) 0.3353(2) 0.0437(6) Uani 1 1 d .
H35 H 0.4368 0.1150 0.3345 0.052 Uiso 1 1 calc R
C36 C 0.4717(3) 0.21498(14) 0.4152(2) 0.0359(5) Uani 1 1 d .
H36 H 0.5291 0.1931 0.4695 0.043 Uiso 1 1 calc R
C37 C 0.6135(2) 0.42681(13) 0.46056(16) 0.0244(4) Uani 1 1 d .
C38 C 0.6582(2) 0.41758(13) 0.36387(16) 0.0256(4) Uani 1 1 d .
H38 H 0.6322 0.3736 0.3234 0.031 Uiso 1 1 calc R
C39 C 0.7415(2) 0.47319(14) 0.32639(18) 0.0320(5) Uani 1 1 d .
H39 H 0.7733 0.4667 0.2605 0.038 Uiso 1 1 calc R
C40 C 0.7778(2) 0.53716(14) 0.3838(2) 0.0331(5) Uani 1 1 d .
H40 H 0.8330 0.5753 0.3568 0.040 Uiso 1 1 calc R
C41 C 0.7350(3) 0.54680(15) 0.4808(2) 0.0378(6) Uani 1 1 d .
H41 H 0.7603 0.5912 0.5206 0.045 Uiso 1 1 calc R
C42 C 0.6545(3) 0.49064(15) 0.51882(18) 0.0363(5) Uani 1 1 d .
H42 H 0.6269 0.4961 0.5863 0.044 Uiso 1 1 calc R
C43 C 0.2966(2) 0.36186(14) 0.63468(16) 0.0287(5) Uani 1 1 d .
H43A H 0.2590 0.3139 0.6024 0.034 Uiso 1 1 calc R
H43B H 0.2230 0.3918 0.6610 0.034 Uiso 1 1 calc R
C44 C 0.3660(2) 0.40958(13) 0.55606(17) 0.0274(4) Uani 1 1 d .
H44A H 0.3955 0.4597 0.5868 0.033 Uiso 1 1 calc R
H44B H 0.3027 0.4200 0.4949 0.033 Uiso 1 1 calc R
C45 C 0.7667(2) 0.27330(14) 0.56872(19) 0.0340(5) Uani 1 1 d .
H45A H 0.8384 0.3113 0.5827 0.051 Uiso 1 1 calc R
H45B H 0.7351 0.2746 0.4954 0.051 Uiso 1 1 calc R
H45C H 0.8009 0.2216 0.5870 0.051 Uiso 1 1 calc R
C46 C 0.7709(2) 0.22163(14) 0.85138(18) 0.0311(5) Uani 1 1 d .
C47 C 0.8468(3) 0.18709(18) 0.9395(2) 0.0491(7) Uani 1 1 d .
H47A H 0.9343 0.2123 0.9507 0.074 Uiso 1 1 calc R
H47B H 0.8594 0.1319 0.9266 0.074 Uiso 1 1 calc R
H47C H 0.7981 0.1936 1.0008 0.074 Uiso 1 1 calc R
C48 C 0.0565(3) 0.27517(18) 1.4417(2) 0.0462(7) Uani 1 1 d .
C49 C 0.0203(3) 0.35229(18) 1.4082(2) 0.0456(6) Uani 1 1 d .
H49A H 0.0477 0.3607 1.3388 0.068 Uiso 1 1 calc R
H49B H 0.0654 0.3898 1.4558 0.068 Uiso 1 1 calc R
H49C H -0.0768 0.3588 1.4073 0.068 Uiso 1 1 calc R
N1 N 0.71366(19) 0.24925(12) 0.78229(15) 0.0318(4) Uani 1 1 d .
N2 N 0.0852(3) 0.21485(19) 1.4683(3) 0.0765(9) Uani 1 1 d .
O1 O 0.17100(15) 0.43522(10) 1.07958(13) 0.0353(4) Uani 1 1 d .
O2 O -0.00147(14) 0.48860(10) 1.17901(12) 0.0304(3) Uani 1 1 d .
O3 O 0.00718(17) 0.35018(10) 1.13869(13) 0.0364(4) Uani 1 1 d .
O4 O -0.17033(14) 0.43313(10) 1.06152(12) 0.0302(3) Uani 1 1 d .
O5 O 0.00252(16) 0.38116(9) 0.95964(12) 0.0317(3) Uani 1 1 d .
O6 O -0.00831(16) 0.51845(9) 1.00083(12) 0.0297(3) Uani 1 1 d .
P1 P 0.00047(5) 0.43457(3) 1.06996(4) 0.02658(12) Uani 1 1 d .
P2 P 0.42415(5) 0.33864(3) 0.74016(4) 0.02372(11) Uani 1 1 d .
P3 P 0.51115(5) 0.35584(3) 0.51763(4) 0.02301(11) Uani 1 1 d .
Pd1 Pd 0.608817(13) 0.299550(9) 0.656137(10) 0.02369(4) Uani 1 1 d .

loop_
_atom_site_aniso_label
_atom_site_aniso_U_11
_atom_site_aniso_U_22
_atom_site_aniso_U_33
_atom_site_aniso_U_23
_atom_site_aniso_U_13
_atom_site_aniso_U_12
C1 0.0301(11) 0.0276(12) 0.0376(12) 0.0088(10) 0.0044(9) 0.0025(9)
C2 0.0284(11) 0.0310(13) 0.0656(18) 0.0133(13) 0.0057(11) 0.0026(10)
C3 0.0345(12) 0.0280(13) 0.077(2) 0.0095(13) -0.0125(13) -0.0043(11)
C4 0.0484(15) 0.0310(13) 0.0565(17) 0.0008(13) -0.0132(13) -0.0031(11)
C5 0.0396(13) 0.0325(14) 0.0422(14) 0.0018(11) -0.0014(11) 0.0000(10)
C6 0.0272(10) 0.0266(12) 0.0371(12) 0.0083(10) 0.0026(9) 0.0017(9)
C7 0.0505(13) 0.0284(14) 0.0298(11) -0.0075(9) 0.0157(10) -0.0044(9)
C8 0.091(2) 0.0332(15) 0.0369(15) -0.0087(12) 0.0239(15) -0.0062(15)
C9 0.112(3) 0.0414(18) 0.060(2) -0.0185(16) 0.050(2) -0.035(2)
C10 0.070(2) 0.062(2) 0.069(2) -0.0340(17) 0.0408(18) -0.0359(17)
C11 0.0427(14) 0.0543(18) 0.0495(16) -0.0270(14) 0.0178(12) -0.0166(13)
C12 0.0400(12) 0.0331(13) 0.0312(12) -0.0133(10) 0.0140(10) -0.0089(10)
C13 0.0215(9) 0.0339(12) 0.0321(11) -0.0004(10) 0.0070(8) -0.0004(9)
C14 0.0327(11) 0.0417(14) 0.0372(13) -0.0088(11) 0.0042(10) -0.0020(10)
C15 0.0459(14) 0.067(2) 0.0285(13) -0.0048(13) 0.0029(11) -0.0024(13)
C16 0.0530(16) 0.062(2) 0.0371(15) 0.0153(14) 0.0011(12) -0.0022(14)
C17 0.0392(13) 0.0374(14) 0.0388(13) 0.0054(12) 0.0039(10) -0.0028(11)
C18 0.0229(9) 0.0303(12) 0.0297(11) 0.0016(9) 0.0058(8) -0.0013(8)
C19 0.0283(10) 0.0214(10) 0.0250(10) 0.0017(9) 0.0050(8) -0.0011(8)
C20 0.0298(11) 0.0329(13) 0.0430(14) 0.0013(11) -0.0021(10) 0.0025(9)
C21 0.0376(12) 0.0323(14) 0.0620(18) -0.0037(13) -0.0102(12) -0.0037(10)
C22 0.0510(15) 0.0236(12) 0.0495(15) -0.0036(12) -0.0056(12) -0.0024(11)
C23 0.0393(12) 0.0286(13) 0.0483(15) -0.0019(11) 0.0079(11) 0.0057(10)
C24 0.0276(10) 0.0313(13) 0.0373(13) -0.0011(11) 0.0040(9) -0.0005(9)
C25 0.0279(9) 0.0248(10) 0.0240(10) 0.0010(8) 0.0036(8) -0.0012(8)
C26 0.0418(10) 0.0235(10) 0.0282(9) -0.0016(12) 0.0110(8) 0.0020(12)
C27 0.0428(13) 0.0358(13) 0.0313(12) 0.0074(10) 0.0144(10) 0.0039(10)
C28 0.0392(12) 0.0321(13) 0.0364(13) 0.0111(11) 0.0052(10) -0.0025(10)
C29 0.085(2) 0.0258(14) 0.0461(17) -0.0035(12) 0.0177(15) -0.0108(14)
C30 0.078(2) 0.0307(14) 0.0358(14) -0.0072(11) 0.0256(14) -0.0053(13)
C31 0.0271(8) 0.0266(11) 0.0247(9) 0.0012(11) 0.0065(7) -0.0047(10)
C32 0.0301(10) 0.0314(13) 0.0305(11) -0.0016(9) 0.0033(8) 0.0003(8)
C33 0.0303(10) 0.0507(18) 0.0337(12) -0.0066(11) -0.0011(9) 0.0025(10)
C34 0.0390(13) 0.0486(16) 0.0373(14) -0.0105(12) 0.0059(11) -0.0151(11)
C35 0.0618(16) 0.0247(13) 0.0459(16) -0.0016(11) 0.0115(13) -0.0087(12)
C36 0.0449(13) 0.0271(12) 0.0354(13) 0.0023(10) 0.0028(10) -0.0030(10)
C37 0.0261(9) 0.0233(11) 0.0238(10) 0.0031(8) 0.0032(8) 0.0005(8)
C38 0.0308(10) 0.0215(11) 0.0248(10) -0.0006(8) 0.0053(8) 0.0024(8)
C39 0.0310(11) 0.0331(13) 0.0340(12) 0.0037(10) 0.0140(9) 0.0011(9)
C40 0.0278(10) 0.0294(12) 0.0427(13) 0.0064(10) 0.0071(9) -0.0025(9)
C41 0.0462(13) 0.0321(14) 0.0353(13) -0.0052(11) 0.0044(11) -0.0103(11)
C42 0.0496(14) 0.0353(13) 0.0246(11) -0.0053(10) 0.0069(10) -0.0095(11)
C43 0.0260(10) 0.0366(13) 0.0237(10) -0.0008(9) 0.0040(8) -0.0001(9)
C44 0.0303(10) 0.0278(12) 0.0243(10) 0.0030(9) 0.0037(8) 0.0044(9)
C45 0.0283(10) 0.0372(13) 0.0379(12) 0.0040(10) 0.0098(9) 0.0049(9)
C46 0.0342(11) 0.0291(12) 0.0302(12) -0.0031(10) 0.0037(9) 0.0028(9)
C47 0.0607(17) 0.0487(17) 0.0357(14) 0.0049(13) -0.0087(13) 0.0173(14)
C48 0.0354(12) 0.055(2) 0.0484(16) -0.0033(13) 0.0063(11) 0.0070(12)
C49 0.0388(13) 0.0513(17) 0.0470(16) 0.0041(14) 0.0053(11) 0.0038(12)
N1 0.0336(9) 0.0336(11) 0.0284(10) 0.0017(9) 0.0034(8) 0.0052(8)
N2 0.069(2) 0.065(2) 0.096(3) 0.0094(18) 0.0120(17) 0.0224(16)
O1 0.0253(7) 0.0425(10) 0.0391(9) -0.0032(8) 0.0085(6) 0.0068(7)
O2 0.0248(7) 0.0375(9) 0.0293(8) -0.0049(7) 0.0048(6) 0.0017(7)
O3 0.0413(9) 0.0308(9) 0.0377(9) 0.0076(8) 0.0066(7) 0.0068(7)
O4 0.0237(7) 0.0333(9) 0.0340(8) -0.0008(7) 0.0049(6) 0.0007(6)
O5 0.0381(8) 0.0256(8) 0.0324(9) -0.0029(7) 0.0091(7) 0.0049(7)
O6 0.0361(8) 0.0240(8) 0.0295(8) -0.0008(7) 0.0063(6) 0.0030(7)
P1 0.0250(2) 0.0258(3) 0.0298(3) 0.0004(2) 0.0071(2) 0.0042(2)
P2 0.0251(2) 0.0257(3) 0.0209(2) 0.0004(2) 0.00530(19) 0.0003(2)
P3 0.0267(2) 0.0231(3) 0.0197(2) 0.0014(2) 0.00452(19) 0.0007(2)
Pd1 0.02506(7) 0.02548(8) 0.02089(7) 0.00235(7) 0.00408(5) 0.00265(7)

loop_
_atom_type_symbol
_atom_type_description
_atom_type_scat_dispersion_real
_atom_type_scat_dispersion_imag
_atom_type_scat_source
C C 0.0033 0.0016 'International Tables Vol C Tables 4.2.6.8 and 6.1.1.4'
H H 0.0000 0.0000 'International Tables Vol C Tables 4.2.6.8 and 6.1.1.4'
N N 0.0061 0.0033 'International Tables Vol C Tables 4.2.6.8 and 6.1.1.4'
O O 0.0106 0.0060 'International Tables Vol C Tables 4.2.6.8 and 6.1.1.4'
P P 0.1023 0.0942 'International Tables Vol C Tables 4.2.6.8 and 6.1.1.4'
Pd Pd -0.9988 1.0072 'International Tables Vol C Tables 4.2.6.8 and 6.1.1.4'

loop_
_geom_angle_atom_site_label_1
_geom_angle_atom_site_label_2
_geom_angle_atom_site_label_3
_geom_angle
O1 C1 C2 126.4(2)
O1 C1 C6 112.8(2)
C2 C1 C6 120.8(2)
C1 C2 C3 118.1(3)
C1 C2 H2 120.9
C3 C2 H2 120.9
C2 C3 C4 121.1(2)
C2 C3 H3 119.4
C4 C3 H3 119.4
C3 C4 C5 120.3(3)
C3 C4 H4 119.8
C5 C4 H4 119.8
C6 C5 C4 118.2(3)
C6 C5 H5 120.9
C4 C5 H5 120.9
O2 C6 C5 126.3(2)
O2 C6 C1 112.3(2)
C5 C6 C1 121.4(2)
O3 C7 C8 126.1(3)
O3 C7 C12 112.5(2)
C8 C7 C12 121.4(3)
C7 C8 C9 117.0(3)
C7 C8 H8 121.5
C9 C8 H8 121.5
C10 C9 C8 121.0(3)
C10 C9 H9 119.5
C8 C9 H9 119.5
C9 C10 C11 121.6(3)
C9 C10 H10 119.2
C11 C10 H10 119.2
C12 C11 C10 117.5(3)
C12 C11 H11 121.3
C10 C11 H11 121.3
O4 C12 C11 125.9(3)
O4 C12 C7 112.8(2)
C11 C12 C7 121.3(3)
O5 C13 C14 126.2(2)
O5 C13 C18 112.9(2)
C14 C13 C18 120.9(2)
C13 C14 C15 117.8(3)
C13 C14 H14 121.1
C15 C14 H14 121.1
C14 C15 C16 121.5(3)
C14 C15 H15 119.2
C16 C15 H15 119.2
C15 C16 C17 120.5(3)
C15 C16 H16 119.7
C17 C16 H16 119.7
C18 C17 C16 117.6(3)
C18 C17 H17 121.2
C16 C17 H17 121.2
O6 C18 C17 125.4(2)
O6 C18 C13 113.02(19)
C17 C18 C13 121.5(2)
C20 C19 C24 118.9(2)
C20 C19 P2 118.81(17)
C24 C19 P2 122.27(17)
C21 C20 C19 119.9(2)
C21 C20 H20 120.0
C19 C20 H20 120.0
C22 C21 C20 120.8(2)
C22 C21 H21 119.6
C20 C21 H21 119.6
C21 C22 C23 119.6(2)
C21 C22 H22 120.2
C23 C22 H22 120.2
C24 C23 C22 120.1(2)
C24 C23 H23 120.0
C22 C23 H23 120.0
C23 C24 C19 120.7(2)
C23 C24 H24 119.7
C19 C24 H24 119.7
C26 C25 C30 118.9(2)
C26 C25 P2 123.91(18)
C30 C25 P2 117.14(17)
C25 C26 C27 120.3(3)
C25 C26 H26 119.8
C27 C26 H26 119.8
C28 C27 C26 120.6(2)
C28 C27 H27 119.7
C26 C27 H27 119.7
C27 C28 C29 120.0(2)
C27 C28 H28 120.0
C29 C28 H28 120.0
C28 C29 C30 119.7(2)
C28 C29 H29 120.1
C30 C29 H29 120.1
C29 C30 C25 120.3(2)
C29 C30 H30 119.8
C25 C30 H30 119.8
C36 C31 C32 118.7(2)
C36 C31 P3 121.45(17)
C32 C31 P3 119.9(2)
C33 C32 C31 121.0(2)
C33 C32 H32 119.5
C31 C32 H32 119.5
C32 C33 C34 119.7(2)
C32 C33 H33 120.1
C34 C33 H33 120.1
C35 C34 C33 120.4(2)
C35 C34 H34 119.8
C33 C34 H34 119.8
C34 C35 C36 120.4(3)
C34 C35 H35 119.8
C36 C35 H35 119.8
C31 C36 C35 119.8(2)
C31 C36 H36 120.1
C35 C36 H36 120.1
C42 C37 C38 119.2(2)
C42 C37 P3 118.06(17)
C38 C37 P3 122.68(17)
C37 C38 C39 119.6(2)
C37 C38 H38 120.2
C39 C38 H38 120.2
C40 C39 C38 120.5(2)
C40 C39 H39 119.8
C38 C39 H39 119.8
C39 C40 C41 120.6(2)
C39 C40 H40 119.7
C41 C40 H40 119.7
C40 C41 C42 118.9(2)
C40 C41 H41 120.6
C42 C41 H41 120.6
C37 C42 C41 121.3(2)
C37 C42 H42 119.4
C41 C42 H42 119.4
C44 C43 P2 106.92(14)
C44 C43 H43A 110.3
P2 C43 H43A 110.3
C44 C43 H43B 110.3
P2 C43 H43B 110.3
H43A C43 H43B 108.6
C43 C44 P3 109.20(15)
C43 C44 H44A 109.8
P3 C44 H44A 109.8
C43 C44 H44B 109.8
P3 C44 H44B 109.8
H44A C44 H44B 108.3
Pd1 C45 H45A 109.5
Pd1 C45 H45B 109.5
H45A C45 H45B 109.5
Pd1 C45 H45C 109.5
H45A C45 H45C 109.5
H45B C45 H45C 109.5
N1 C46 C47 178.8(3)
C46 C47 H47A 109.5
C46 C47 H47B 109.5
H47A C47 H47B 109.5
C46 C47 H47C 109.5
H47A C47 H47C 109.5
H47B C47 H47C 109.5
N2 C48 C49 179.7(4)
C48 C49 H49A 109.5
C48 C49 H49B 109.5
H49A C49 H49B 109.5
C48 C49 H49C 109.5
H49A C49 H49C 109.5
H49B C49 H49C 109.5
C46 N1 Pd1 179.9(2)
C1 O1 P1 111.80(14)
C6 O2 P1 111.73(14)
C7 O3 P1 111.91(15)
C12 O4 P1 111.49(15)
C13 O5 P1 111.38(14)
C18 O6 P1 111.32(14)
O2 P1 O1 91.28(8)
O2 P1 O6 88.23(8)
O1 P1 O6 92.10(8)
O2 P1 O4 88.54(8)
O1 P1 O4 179.31(9)
O6 P1 O4 88.56(8)
O2 P1 O5 179.39(9)
O1 P1 O5 88.68(8)
O6 P1 O5 91.17(8)
O4 P1 O5 91.51(8)
O2 P1 O3 92.01(9)
O1 P1 O3 88.60(9)
O6 P1 O3 179.26(9)
O4 P1 O3 90.74(8)
O5 P1 O3 88.59(9)
C19 P2 C25 106.86(10)
C19 P2 C43 103.97(11)
C25 P2 C43 105.72(10)
C19 P2 Pd1 114.01(7)
C25 P2 Pd1 120.69(7)
C43 P2 Pd1 103.95(7)
C31 P3 C37 107.16(10)
C31 P3 C44 104.33(10)
C37 P3 C44 105.21(10)
C31 P3 Pd1 116.93(8)
C37 P3 Pd1 114.32(7)
C44 P3 Pd1 107.81(7)
N1 Pd1 C45 89.17(9)
N1 Pd1 P3 175.78(6)
C45 Pd1 P3 87.26(7)
N1 Pd1 P2 96.76(6)
C45 Pd1 P2 173.76(7)
P3 Pd1 P2 86.73(2)

loop_
_geom_bond_atom_site_label_1
_geom_bond_atom_site_label_2
_geom_bond_distance
C1 O1 1.354(3)
C1 C2 1.376(3)
C1 C6 1.394(3)
C2 C3 1.384(4)
C2 H2 0.9500
C3 C4 1.391(5)
C3 H3 0.9500
C4 C5 1.394(4)
C4 H4 0.9500
C5 C6 1.364(4)
C5 H5 0.9500
C6 O2 1.364(3)
C7 O3 1.353(3)
C7 C8 1.372(4)
C7 C12 1.388(4)
C8 C9 1.413(5)
C8 H8 0.9500
C9 C10 1.361(5)
C9 H9 0.9500
C10 C11 1.391(5)
C10 H10 0.9500
C11 C12 1.374(3)
C11 H11 0.9500
C12 O4 1.357(3)
C13 O5 1.352(3)
C13 C14 1.375(3)
C13 C18 1.386(3)
C14 C15 1.381(4)
C14 H14 0.9500
C15 C16 1.382(4)
C15 H15 0.9500
C16 C17 1.392(4)
C16 H16 0.9500
C17 C18 1.374(3)
C17 H17 0.9500
C18 O6 1.356(3)
C19 C20 1.385(3)
C19 C24 1.396(3)
C19 P2 1.811(2)
C20 C21 1.382(4)
C20 H20 0.9500
C21 C22 1.367(4)
C21 H21 0.9500
C22 C23 1.389(4)
C22 H22 0.9500
C23 C24 1.365(4)
C23 H23 0.9500
C24 H24 0.9500
C25 C26 1.373(3)
C25 C30 1.397(3)
C25 P2 1.812(2)
C26 C27 1.383(3)
C26 H26 0.9500
C27 C28 1.368(4)
C27 H27 0.9500
C28 C29 1.377(4)
C28 H28 0.9500
C29 C30 1.384(4)
C29 H29 0.9500
C30 H30 0.9500
C31 C36 1.392(4)
C31 C32 1.392(3)
C31 P3 1.801(2)
C32 C33 1.375(3)
C32 H32 0.9500
C33 C34 1.376(4)
C33 H33 0.9500
C34 C35 1.369(4)
C34 H34 0.9500
C35 C36 1.393(4)
C35 H35 0.9500
C36 H36 0.9500
C37 C42 1.383(3)
C37 C38 1.385(3)
C37 P3 1.805(2)
C38 C39 1.393(3)
C38 H38 0.9500
C39 C40 1.368(4)
C39 H39 0.9500
C40 C41 1.381(4)
C40 H40 0.9500
C41 C42 1.385(3)
C41 H41 0.9500
C42 H42 0.9500
C43 C44 1.532(3)
C43 P2 1.836(2)
C43 H43A 0.9900
C43 H43B 0.9900
C44 P3 1.836(2)
C44 H44A 0.9900
C44 H44B 0.9900
C45 Pd1 2.084(2)
C45 H45A 0.9800
C45 H45B 0.9800
C45 H45C 0.9800
C46 N1 1.130(3)
C46 C47 1.449(3)
C47 H47A 0.9800
C47 H47B 0.9800
C47 H47C 0.9800
C48 N2 1.130(4)
C48 C49 1.441(4)
C49 H49A 0.9800
C49 H49B 0.9800
C49 H49C 0.9800
N1 Pd1 2.0630(19)
O1 P1 1.7047(16)
O2 P1 1.7033(17)
O3 P1 1.7124(18)
O4 P1 1.7079(15)
O5 P1 1.7115(17)
O6 P1 1.7074(17)
P2 Pd1 2.3368(6)
P3 Pd1 2.2022(6)

loop_
_geom_torsion_atom_site_label_1
_geom_torsion_atom_site_label_2
_geom_torsion_atom_site_label_3
_geom_torsion_atom_site_label_4
_geom_torsion
O1 C1 C2 C3 -178.4(2)
C6 C1 C2 C3 1.3(4)
C1 C2 C3 C4 0.2(4)
C2 C3 C4 C5 -0.9(4)
C3 C4 C5 C6 0.2(4)
C4 C5 C6 O2 -178.6(2)
C4 C5 C6 C1 1.3(4)
O1 C1 C6 O2 -2.5(3)
C2 C1 C6 O2 177.8(2)
O1 C1 C6 C5 177.6(2)
C2 C1 C6 C5 -2.1(4)
O3 C7 C8 C9 -178.0(2)
C12 C7 C8 C9 2.8(4)
C7 C8 C9 C10 0.5(4)
C8 C9 C10 C11 -2.3(5)
C9 C10 C11 C12 0.7(4)
C10 C11 C12 O4 -176.1(2)
C10 C11 C12 C7 2.7(3)
O3 C7 C12 O4 -5.0(3)
C8 C7 C12 O4 174.3(2)
O3 C7 C12 C11 176.1(2)
C8 C7 C12 C11 -4.6(4)
O5 C13 C14 C15 -179.4(2)
C18 C13 C14 C15 1.1(3)
C13 C14 C15 C16 0.7(4)
C14 C15 C16 C17 -1.6(4)
C15 C16 C17 C18 0.7(4)
C16 C17 C18 O6 -179.4(2)
C16 C17 C18 C13 1.1(3)
O5 C13 C18 O6 -1.2(3)
C14 C13 C18 O6 178.46(19)
O5 C13 C18 C17 178.4(2)
C14 C13 C18 C17 -2.0(3)
C24 C19 C20 C21 0.3(4)
P2 C19 C20 C21 -177.8(2)
C19 C20 C21 C22 0.1(4)
C20 C21 C22 C23 -0.1(4)
C21 C22 C23 C24 -0.4(4)
C22 C23 C24 C19 0.9(4)
C20 C19 C24 C23 -0.8(4)
P2 C19 C24 C23 177.20(19)
C30 C25 C26 C27 -2.6(3)
P2 C25 C26 C27 177.00(18)
C25 C26 C27 C28 0.7(4)
C26 C27 C28 C29 1.2(4)
C27 C28 C29 C30 -1.1(5)
C28 C29 C30 C25 -0.9(5)
C26 C25 C30 C29 2.7(4)
P2 C25 C30 C29 -176.9(3)
C36 C31 C32 C33 0.7(3)
P3 C31 C32 C33 -178.23(18)
C31 C32 C33 C34 -1.2(4)
C32 C33 C34 C35 0.6(4)
C33 C34 C35 C36 0.6(4)
C32 C31 C36 C35 0.4(3)
P3 C31 C36 C35 179.37(19)
C34 C35 C36 C31 -1.1(4)
C42 C37 C38 C39 -1.1(3)
P3 C37 C38 C39 -177.31(17)
C37 C38 C39 C40 -0.9(3)
C38 C39 C40 C41 1.5(4)
C39 C40 C41 C42 -0.1(4)
C38 C37 C42 C41 2.5(4)
P3 C37 C42 C41 178.9(2)
C40 C41 C42 C37 -2.0(4)
P2 C43 C44 P3 54.96(17)
C47 C46 N1 Pd1 165(100)
C2 C1 O1 P1 -176.7(2)
C6 C1 O1 P1 3.6(2)
C5 C6 O2 P1 -179.8(2)
C1 C6 O2 P1 0.3(2)
C8 C7 O3 P1 -179.6(2)
C12 C7 O3 P1 -0.3(2)
C11 C12 O4 P1 -173.2(2)
C7 C12 O4 P1 8.0(2)
C14 C13 O5 P1 -175.62(19)
C18 C13 O5 P1 4.0(2)
C17 C18 O6 P1 178.24(18)
C13 C18 O6 P1 -2.2(2)
C6 O2 P1 O1 1.45(16)
C6 O2 P1 O6 -90.61(15)
C6 O2 P1 O4 -179.22(15)
C6 O2 P1 O5 -85(8)
C6 O2 P1 O3 90.09(16)
C1 O1 P1 O2 -2.87(16)
C1 O1 P1 O6 85.41(16)
C1 O1 P1 O4 -78(9)
C1 O1 P1 O5 176.53(16)
C1 O1 P1 O3 -94.86(16)
C18 O6 P1 O2 -176.32(14)
C18 O6 P1 O1 92.46(14)
C18 O6 P1 O4 -87.74(14)
C18 O6 P1 O5 3.74(14)
C18 O6 P1 O3 -67(7)
C12 O4 P1 O2 -98.85(15)
C12 O4 P1 O1 -24(9)
C12 O4 P1 O6 172.89(15)
C12 O4 P1 O5 81.75(15)
C12 O4 P1 O3 -6.85(15)
C13 O5 P1 O2 -10(8)
C13 O5 P1 O1 -96.47(14)
C13 O5 P1 O6 -4.40(14)
C13 O5 P1 O4 84.20(14)
C13 O5 P1 O3 174.90(15)
C7 O3 P1 O2 92.64(15)
C7 O3 P1 O1 -176.13(16)
C7 O3 P1 O6 -17(7)
C7 O3 P1 O4 4.08(16)
C7 O3 P1 O5 -87.42(16)
C20 C19 P2 C25 108.90(19)
C24 C19 P2 C25 -69.1(2)
C20 C19 P2 C43 -139.56(18)
C24 C19 P2 C43 42.4(2)
C20 C19 P2 Pd1 -27.1(2)
C24 C19 P2 Pd1 154.93(17)
C26 C25 P2 C19 15.8(2)
C30 C25 P2 C19 -164.5(2)
C26 C25 P2 C43 -94.5(2)
C30 C25 P2 C43 85.1(2)
C26 C25 P2 Pd1 148.25(16)
C30 C25 P2 Pd1 -32.1(2)
C44 C43 P2 C19 74.46(16)
C44 C43 P2 C25 -173.17(15)
C44 C43 P2 Pd1 -45.13(16)
C36 C31 P3 C37 118.26(19)
C32 C31 P3 C37 -62.81(18)
C36 C31 P3 C44 -130.50(18)
C32 C31 P3 C44 48.43(18)
C36 C31 P3 Pd1 -11.6(2)
C32 C31 P3 Pd1 167.37(14)
C42 C37 P3 C31 166.78(19)
C38 C37 P3 C31 -17.0(2)
C42 C37 P3 C44 56.1(2)
C38 C37 P3 C44 -127.60(18)
C42 C37 P3 Pd1 -61.9(2)
C38 C37 P3 Pd1 114.32(17)
C43 C44 P3 C31 85.33(17)
C43 C44 P3 C37 -162.03(15)
C43 C44 P3 Pd1 -39.64(16)
C46 N1 Pd1 C45 -117(100)
C46 N1 Pd1 P3 -150(100)
C46 N1 Pd1 P2 65(100)
C31 P3 Pd1 N1 105.7(8)
C37 P3 Pd1 N1 -20.7(8)
C44 P3 Pd1 N1 -137.2(8)
C31 P3 Pd1 C45 73.24(10)
C37 P3 Pd1 C45 -53.11(11)
C44 P3 Pd1 C45 -169.70(10)
C31 P3 Pd1 P2 -108.45(7)
C37 P3 Pd1 P2 125.20(8)
C44 P3 Pd1 P2 8.61(8)
C19 P2 Pd1 N1 82.34(10)
C25 P2 Pd1 N1 -46.98(10)
C43 P2 Pd1 N1 -165.14(10)
C19 P2 Pd1 C45 -79.5(7)
C25 P2 Pd1 C45 151.1(7)
C43 P2 Pd1 C45 33.0(7)
C19 P2 Pd1 P3 -95.27(8)
C25 P2 Pd1 P3 135.41(8)
C43 P2 Pd1 P3 17.24(8)
